data_2202057
loop_
_publ_author_name
'Low, John Nicolson'
'Cobo, Justo'
'Nogueras, Manuel'
'S\'anchez, Adolfo'
'Rengifo, Emerson'
'Abonia, Rodrigo'

_publ_section_title
;
 3-<i>tert</i>-Butyl-5-[(4-methoxybenzylidene)amino]-1-phenylpyrazole
;
_journal_issue 2
_journal_name_full 'Acta Crystallographica Section E'
_journal_page_first o250
_journal_page_last o252
_journal_paper_doi 10.1107/S1600536803001909
_journal_volume 59
_journal_year 2003
_chemical_formula_iupac 'C21 H23 N3 O'
_chemical_formula_moiety 'C21 H23 N3 O'
_chemical_formula_sum 'C21 H23 N3 O'
_chemical_formula_weight 333.42
_chemical_name_systematic
;
3-tert-butyl-5-[(4-methoxybenzylidene)amino]-1-phenylpyrazole
;
_space_group_IT_number 14
_symmetry_cell_setting monoclinic
_symmetry_space_group_name_Hall '-P 2ybc'
_symmetry_space_group_name_H-M 'P 1 21/c 1'
_atom_sites_solution_hydrogens geom
_atom_sites_solution_primary direct
_atom_sites_solution_secondary difmap
_cell_angle_alpha 90.00
_cell_angle_beta 101.0410(13)
_cell_angle_gamma 90.00
_cell_formula_units_Z 4
_cell_length_a 10.0744(3)
_cell_length_b 6.2583(2)
_cell_length_c 28.9244(9)
_cell_measurement_reflns_used 3762
_cell_measurement_temperature 120.0(10)
_cell_measurement_theta_max 27.45
_cell_measurement_theta_min 3.20
_cell_volume 1789.89(10)
_computing_cell_refinement 'DENZO--SMN (Otwinowski & Minor, 1997)'
_computing_data_collection 'KappaCCD Server Software (Nonius, 1997)'
_computing_data_reduction DENZO--SMN
_computing_molecular_graphics 'ORTEPII (Johnson, 1976) and PLATON (Spek, 2002)'
_computing_publication_material 'SHELXL97 and WordPerfect macro PRPKAPPA (Ferguson, 1999)'
_computing_structure_refinement 'SHELXL97 (Sheldrick, 1997)'
_computing_structure_solution 'SHELXS97 (Sheldrick, 1997)'
_diffrn_ambient_temperature 120.0(10)
_diffrn_measured_fraction_theta_full 0.933
_diffrn_measured_fraction_theta_max 0.920
_diffrn_measurement_device_type 'Nonius KappaCCD'
_diffrn_measurement_method '\f scans and \w scans with \k offsets'
_diffrn_radiation_monochromator graphite
_diffrn_radiation_source 'fine-focus sealed X-ray tube'
_diffrn_radiation_type 'Mo K\a'
_diffrn_radiation_wavelength 0.71073
_diffrn_reflns_av_R_equivalents 0.056
_diffrn_reflns_av_sigmaI/netI 0.0578
_diffrn_reflns_limit_h_max 13
_diffrn_reflns_limit_h_min -11
_diffrn_reflns_limit_k_max 4
_diffrn_reflns_limit_k_min -8
_diffrn_reflns_limit_l_max 31
_diffrn_reflns_limit_l_min -37
_diffrn_reflns_number 9156
_diffrn_reflns_theta_full 25.00
_diffrn_reflns_theta_max 27.45
_diffrn_reflns_theta_min 3.20
_diffrn_standards_decay_% negligible
_exptl_absorpt_coefficient_mu 0.078
_exptl_absorpt_correction_T_max 0.9923
_exptl_absorpt_correction_T_min 0.9696
_exptl_absorpt_correction_type multi-scan
_exptl_absorpt_process_details '(DENZO--SMN; Otwinowski & Minor, 1997)'
_exptl_crystal_colour brown
_exptl_crystal_density_diffrn 1.237
_exptl_crystal_density_method 'not measured'
_exptl_crystal_description block
_exptl_crystal_F_000 712
_exptl_crystal_size_max 0.40
_exptl_crystal_size_mid 0.20
_exptl_crystal_size_min 0.10
_refine_diff_density_max 0.456
_refine_diff_density_min -0.333
_refine_ls_extinction_method none
_refine_ls_goodness_of_fit_ref 1.035
_refine_ls_hydrogen_treatment constr
_refine_ls_matrix_type full
_refine_ls_number_parameters 230
_refine_ls_number_reflns 3762
_refine_ls_number_restraints 0
_refine_ls_restrained_S_all 1.035
_refine_ls_R_factor_all 0.0797
_refine_ls_R_factor_gt 0.0515
_refine_ls_shift/su_max <0.001
_refine_ls_shift/su_mean 0.000
_refine_ls_structure_factor_coef Fsqd
_refine_ls_weighting_details 'w = 1/[\s^2^(Fo^2^)+(0.0575P)^2^+0.7158P] where P = (Fo^2^+2Fc^2^)/3'
_refine_ls_weighting_scheme calc
_refine_ls_wR_factor_gt 0.1216
_refine_ls_wR_factor_ref 0.1349
_reflns_number_gt 2710
_reflns_number_total 3762
_reflns_threshold_expression I>2\s(I)
_cod_data_source_file na6198.cif
_cod_data_source_block I
_cod_depositor_comments
;
The following automatic conversions were performed:

'_exptl_absorpt_correction_type' value 'Multi-scan' changed to
'multi-scan' according to
/home/saulius/struct/CIF-dictionaries/cif_core.dic dictionary named
'cif_core.dic' version 2.4.1 from 2010-06-29.

Automatic conversion script
Id: cif_fix_values 1715 2011-07-08 13:25:40Z adriana 
;
_cod_original_sg_symbol_H-M 'P 21/c'
_cod_database_code 2202057
_cod_database_fobs_code 2202057

loop_
_symmetry_equiv_pos_as_xyz
'x, y, z'
'-x, y+1/2, -z+1/2'
'-x, -y, -z'
'x, -y+1/2, z+1/2'

loop_
_atom_site_label
_atom_site_fract_x
_atom_site_fract_y
_atom_site_fract_z
_atom_site_U_iso_or_equiv
_atom_site_adp_type
_atom_site_calc_flag
_atom_site_refinement_flags
_atom_site_occupancy
_atom_site_disorder_assembly
_atom_site_disorder_group
_atom_site_type_symbol
N1 0.21013(14) 0.6008(2) 0.17069(5) 0.0215(3) Uani d . 1 . . N
N2 0.32887(13) 0.5996(2) 0.15426(5) 0.0195(3) Uani d . 1 . . N
C21 0.43008(17) 0.7516(3) 0.17282(6) 0.0201(4) Uani d . 1 . . C
C22 0.56627(17) 0.7080(3) 0.17514(6) 0.0241(4) Uani d . 1 . . C
C23 0.66133(18) 0.8601(3) 0.19416(7) 0.0286(4) Uani d . 1 . . C
C24 0.62257(18) 1.0517(3) 0.21143(7) 0.0274(4) Uani d . 1 . . C
C25 0.48641(18) 1.0928(3) 0.20909(6) 0.0248(4) Uani d . 1 . . C
C26 0.38998(18) 0.9439(3) 0.18996(6) 0.0218(4) Uani d . 1 . . C
C3 0.33061(17) 0.4384(3) 0.12247(6) 0.0193(4) Uani d . 1 . . C
N3 0.43791(14) 0.4147(2) 0.09877(5) 0.0213(3) Uani d . 1 . . N
C37 0.46951(17) 0.2236(3) 0.08898(6) 0.0216(4) Uani d . 1 . . C
C31 0.57039(16) 0.1785(3) 0.06040(6) 0.0194(4) Uani d . 1 . . C
C32 0.62042(17) 0.3385(3) 0.03502(6) 0.0221(4) Uani d . 1 . . C
C33 0.71205(17) 0.2945(3) 0.00625(6) 0.0228(4) Uani d . 1 . . C
C34 0.75693(16) 0.0856(3) 0.00348(6) 0.0206(4) Uani d . 1 . . C
O34 0.84677(12) 0.0230(2) -0.02368(4) 0.0255(3) Uani d . 1 . . O
C341 0.90609(19) 0.1862(3) -0.04779(7) 0.0307(5) Uani d . 1 . . C
C35 0.70938(17) -0.0763(3) 0.02908(6) 0.0227(4) Uani d . 1 . . C
C36 0.61608(17) -0.0306(3) 0.05694(6) 0.0223(4) Uani d . 1 . . C
C4 0.20824(17) 0.3353(3) 0.11775(6) 0.0224(4) Uani d . 1 . . C
C5 0.13743(17) 0.4415(3) 0.14827(6) 0.0216(4) Uani d . 1 . . C
C51 -0.00362(18) 0.4000(3) 0.15686(7) 0.0265(4) Uani d . 1 . . C
C52 -0.0148(2) 0.4669(4) 0.20646(8) 0.0433(6) Uani d . 1 . . C
C53 -0.1036(2) 0.5377(4) 0.12246(8) 0.0459(6) Uani d . 1 . . C
C54 -0.0413(3) 0.1673(4) 0.14818(14) 0.0711(10) Uani d . 1 . . C
H22 0.5940 0.5759 0.1639 0.029 Uiso calc R 1 . . H
H23 0.7546 0.8323 0.1953 0.034 Uiso calc R 1 . . H
H24 0.6887 1.1539 0.2247 0.033 Uiso calc R 1 . . H
H25 0.4590 1.2244 0.2207 0.030 Uiso calc R 1 . . H
H26 0.2967 0.9728 0.1885 0.026 Uiso calc R 1 . . H
H37 0.4254 0.1073 0.1008 0.026 Uiso calc R 1 . . H
H32 0.5909 0.4815 0.0375 0.027 Uiso calc R 1 . . H
H33 0.7438 0.4052 -0.0113 0.027 Uiso calc R 1 . . H
H34A 0.8357 0.2541 -0.0713 0.046 Uiso calc R 1 . . H
H34B 0.9745 0.1226 -0.0635 0.046 Uiso calc R 1 . . H
H34C 0.9487 0.2936 -0.0251 0.046 Uiso calc R 1 . . H
H35 0.7412 -0.2184 0.0274 0.027 Uiso calc R 1 . . H
H36 0.5827 -0.1421 0.0739 0.027 Uiso calc R 1 . . H
H4 0.1779 0.2169 0.0980 0.027 Uiso calc R 1 . . H
H52A 0.0473 0.3810 0.2294 0.065 Uiso calc R 1 . . H
H52B -0.1077 0.4446 0.2110 0.065 Uiso calc R 1 . . H
H52C 0.0088 0.6184 0.2110 0.065 Uiso calc R 1 . . H
H53A -0.0808 0.6890 0.1279 0.069 Uiso calc R 1 . . H
H53B -0.1957 0.5122 0.1276 0.069 Uiso calc R 1 . . H
H53C -0.0981 0.4996 0.0900 0.069 Uiso calc R 1 . . H
H54A -0.0384 0.1306 0.1154 0.107 Uiso calc R 1 . . H
H54B -0.1327 0.1433 0.1540 0.107 Uiso calc R 1 . . H
H54C 0.0230 0.0775 0.1694 0.107 Uiso calc R 1 . . H

loop_
_atom_site_aniso_label
_atom_site_aniso_U_11
_atom_site_aniso_U_22
_atom_site_aniso_U_33
_atom_site_aniso_U_12
_atom_site_aniso_U_13
_atom_site_aniso_U_23
N1 0.0182(7) 0.0242(8) 0.0231(8) -0.0008(6) 0.0068(6) 0.0003(6)
N2 0.0180(7) 0.0210(8) 0.0203(8) -0.0005(6) 0.0053(6) -0.0015(6)
C21 0.0218(9) 0.0217(9) 0.0164(8) -0.0039(7) 0.0028(6) 0.0019(7)
C22 0.0229(9) 0.0263(10) 0.0234(10) -0.0006(7) 0.0056(7) -0.0033(8)
C23 0.0205(9) 0.0364(11) 0.0287(10) -0.0040(8) 0.0040(7) -0.0025(9)
C24 0.0289(10) 0.0307(11) 0.0225(10) -0.0103(8) 0.0045(8) -0.0033(8)
C25 0.0326(10) 0.0218(9) 0.0199(9) -0.0017(8) 0.0046(7) 0.0001(7)
C26 0.0228(9) 0.0234(10) 0.0191(9) 0.0017(7) 0.0034(7) 0.0020(7)
C3 0.0217(9) 0.0191(9) 0.0170(9) 0.0015(7) 0.0035(7) 0.0003(7)
N3 0.0204(7) 0.0239(8) 0.0194(8) 0.0007(6) 0.0029(6) -0.0021(6)
C37 0.0215(9) 0.0230(9) 0.0194(9) -0.0016(7) 0.0012(7) -0.0008(7)
C31 0.0194(8) 0.0220(9) 0.0161(8) -0.0008(7) 0.0014(7) -0.0025(7)
C32 0.0238(9) 0.0182(9) 0.0241(10) 0.0008(7) 0.0039(7) -0.0017(7)
C33 0.0237(9) 0.0224(9) 0.0221(9) -0.0032(7) 0.0040(7) 0.0014(7)
C34 0.0190(8) 0.0243(9) 0.0182(9) -0.0009(7) 0.0028(7) -0.0026(7)
O34 0.0283(7) 0.0251(7) 0.0264(7) 0.0021(5) 0.0130(5) -0.0005(6)
C341 0.0328(10) 0.0335(11) 0.0291(11) 0.0023(8) 0.0143(8) 0.0052(9)
C35 0.0250(9) 0.0183(9) 0.0247(10) 0.0017(7) 0.0042(7) -0.0020(7)
C36 0.0245(9) 0.0205(9) 0.0213(9) -0.0014(7) 0.0026(7) 0.0014(7)
C4 0.0231(9) 0.0202(9) 0.0239(10) -0.0013(7) 0.0044(7) -0.0014(7)
C5 0.0205(9) 0.0213(9) 0.0229(9) -0.0003(7) 0.0036(7) 0.0026(7)
C51 0.0226(9) 0.0272(10) 0.0316(11) -0.0041(8) 0.0101(8) -0.0020(8)
C52 0.0272(11) 0.0749(17) 0.0300(12) -0.0071(11) 0.0107(9) -0.0017(11)
C53 0.0223(10) 0.0754(18) 0.0394(13) -0.0031(10) 0.0044(9) 0.0060(12)
C54 0.0517(16) 0.0371(14) 0.140(3) -0.0178(12) 0.0583(18) -0.0176(16)

loop_
_atom_type_symbol
_atom_type_description
_atom_type_scat_dispersion_real
_atom_type_scat_dispersion_imag
_atom_type_scat_source
C C 0.0033 0.0016 'International Tables Vol C Tables 4.2.6.8 and 6.1.1.4'
H H 0.0000 0.0000 'International Tables Vol C Tables 4.2.6.8 and 6.1.1.4'
N N 0.0061 0.0033 'International Tables Vol C Tables 4.2.6.8 and 6.1.1.4'
O O 0.0106 0.0060 'International Tables Vol C Tables 4.2.6.8 and 6.1.1.4'

loop_
_geom_angle_atom_site_label_1
_geom_angle_atom_site_label_2
_geom_angle_atom_site_label_3
_geom_angle
_geom_angle_publ_flag
C5 N1 N2 105.23(14) y
C3 N2 N1 111.23(13) y
C3 N2 C21 130.29(14) no
N1 N2 C21 118.43(14) no
C22 C21 C26 120.33(16) no
C22 C21 N2 121.16(15) no
C26 C21 N2 118.49(15) no
C23 C22 C21 119.03(17) no
C23 C22 H22 120.5 no
C21 C22 H22 120.5 no
C24 C23 C22 121.11(17) no
C24 C23 H23 119.4 no
C22 C23 H23 119.4 no
C23 C24 C25 119.28(17) no
C23 C24 H24 120.4 no
C25 C24 H24 120.4 no
C26 C25 C24 120.49(17) no
C26 C25 H25 119.8 no
C24 C25 H25 119.8 no
C25 C26 C21 119.74(16) no
C25 C26 H26 120.1 no
C21 C26 H26 120.1 no
N2 C3 C4 106.64(15) y
N2 C3 N3 121.34(15) no
C4 C3 N3 131.76(16) no
C37 N3 C3 117.14(15) no
N3 C37 C31 122.41(16) no
N3 C37 H37 118.8 no
C31 C37 H37 118.8 no
C32 C31 C36 118.58(16) no
C32 C31 C37 121.52(16) no
C36 C31 C37 119.87(16) no
C33 C32 C31 121.65(16) no
C33 C32 H32 119.2 no
C31 C32 H32 119.2 no
C32 C33 C34 118.92(16) no
C32 C33 H33 120.5 no
C34 C33 H33 120.5 no
O34 C34 C33 124.19(16) no
O34 C34 C35 115.52(15) no
C33 C34 C35 120.29(16) no
C34 O34 C341 117.44(14) no
O34 C341 H34A 109.5 no
O34 C341 H34B 109.5 no
H34A C341 H34B 109.5 no
O34 C341 H34C 109.5 no
H34A C341 H34C 109.5 no
H34B C341 H34C 109.5 no
C36 C35 C34 120.10(16) no
C36 C35 H35 119.9 no
C34 C35 H35 119.9 no
C35 C36 C31 120.44(17) no
C35 C36 H36 119.8 no
C31 C36 H36 119.8 no
C3 C4 C5 105.61(16) y
C3 C4 H4 127.2 no
C5 C4 H4 127.2 no
N1 C5 C4 111.28(15) y
N1 C5 C51 119.74(16) no
C4 C5 C51 128.96(16) no
C5 C51 C54 110.61(16) no
C5 C51 C52 110.49(15) no
C54 C51 C52 111.1(2) no
C5 C51 C53 108.49(16) no
C54 C51 C53 108.6(2) no
C52 C51 C53 107.38(17) no
C51 C52 H52A 109.5 no
C51 C52 H52B 109.5 no
H52A C52 H52B 109.5 no
C51 C52 H52C 109.5 no
H52A C52 H52C 109.5 no
H52B C52 H52C 109.5 no
C51 C53 H53A 109.5 no
C51 C53 H53B 109.5 no
H53A C53 H53B 109.5 no
C51 C53 H53C 109.5 no
H53A C53 H53C 109.5 no
H53B C53 H53C 109.5 no
C51 C54 H54A 109.5 no
C51 C54 H54B 109.5 no
H54A C54 H54B 109.5 no
C51 C54 H54C 109.5 no
H54A C54 H54C 109.5 no
H54B C54 H54C 109.5 no

loop_
_geom_bond_atom_site_label_1
_geom_bond_atom_site_label_2
_geom_bond_site_symmetry_2
_geom_bond_distance
_geom_bond_publ_flag
N1 C5 . 1.330(2) y
N1 N2 . 1.369(2) y
N2 C3 . 1.367(2) y
N2 C21 . 1.422(2) no
C21 C22 . 1.388(2) no
C21 C26 . 1.391(2) no
C22 C23 . 1.387(2) no
C22 H22 . 0.9500 no
C23 C24 . 1.384(3) no
C23 H23 . 0.9500 no
C24 C25 . 1.385(3) no
C24 H24 . 0.9500 no
C25 C26 . 1.383(2) no
C25 H25 . 0.9500 no
C26 H26 . 0.9500 no
C3 C4 . 1.375(2) y
C3 N3 . 1.394(2) y
N3 C37 . 1.283(2) y
C37 C31 . 1.455(2) y
C37 H37 . 0.9500 no
C31 C32 . 1.392(2) no
C31 C36 . 1.397(2) no
C32 C33 . 1.384(3) no
C32 H32 . 0.9500 no
C33 C34 . 1.391(2) no
C33 H33 . 0.9500 no
C34 O34 . 1.365(2) no
C34 C35 . 1.393(2) no
O34 C341 . 1.430(2) no
C341 H34A . 0.9800 no
C341 H34B . 0.9800 no
C341 H34C . 0.9800 no
C35 C36 . 1.380(3) no
C35 H35 . 0.9500 no
C36 H36 . 0.9500 no
C4 C5 . 1.404(2) y
C4 H4 . 0.9500 no
C5 C51 . 1.511(2) no
C51 C54 . 1.513(3) no
C51 C52 . 1.519(3) no
C51 C53 . 1.537(3) no
C52 H52A . 0.9800 no
C52 H52B . 0.9800 no
C52 H52C . 0.9800 no
C53 H53A . 0.9800 no
C53 H53B . 0.9800 no
C53 H53C . 0.9800 no
C54 H54A . 0.9800 no
C54 H54B . 0.9800 no
C54 H54C . 0.9800 no

loop_
_geom_hbond_atom_site_label_D
_geom_hbond_atom_site_label_H
_geom_hbond_atom_site_label_A
_geom_hbond_site_symmetry_A
_geom_hbond_distance_DH
_geom_hbond_distance_HA
_geom_hbond_distance_DA
_geom_hbond_angle_DHA
_geom_hbond_publ_flag
C4 H4 O34 3_655 0.95 2.59 3.487(2) 157 y
C25 H25 Cg1 2_655 0.95 2.73 3.472(2) 135 y

loop_
_geom_torsion_atom_site_label_1
_geom_torsion_atom_site_label_2
_geom_torsion_atom_site_label_3
_geom_torsion_atom_site_label_4
_geom_torsion
_geom_torsion_publ_flag
C5 N1 N2 C3 -1.01(18) no
C5 N1 N2 C21 -178.66(14) no
C3 N2 C21 C22 -25.9(3) y
N1 N2 C21 C22 151.18(16) y
C3 N2 C21 C26 155.84(17) y
N1 N2 C21 C26 -27.0(2) y
C26 C21 C22 C23 -0.9(3) no
N2 C21 C22 C23 -179.08(16) no
C21 C22 C23 C24 1.1(3) no
C22 C23 C24 C25 -0.8(3) no
C23 C24 C25 C26 0.4(3) no
C24 C25 C26 C21 -0.2(3) no
C22 C21 C26 C25 0.5(3) no
N2 C21 C26 C25 178.70(15) no
N1 N2 C3 C4 1.04(19) no
C21 N2 C3 C4 178.32(16) no
N1 N2 C3 N3 175.83(14) no
C21 N2 C3 N3 -6.9(3) no
N2 C3 N3 C37 146.59(16) y
C4 C3 N3 C37 -40.1(3) y
C3 N3 C37 C31 173.83(15) y
N3 C37 C31 C32 -11.9(3) y
N3 C37 C31 C36 170.00(16) y
C36 C31 C32 C33 0.9(3) no
C37 C31 C32 C33 -177.22(16) no
C31 C32 C33 C34 -1.3(3) no
C32 C33 C34 O34 179.87(16) no
C32 C33 C34 C35 0.4(3) no
C33 C34 O34 C341 5.1(2) y
C35 C34 O34 C341 -175.37(15) y
O34 C34 C35 C36 -178.71(15) no
C33 C34 C35 C36 0.8(3) no
C34 C35 C36 C31 -1.2(3) no
C32 C31 C36 C35 0.3(2) no
C37 C31 C36 C35 178.49(16) no
N2 C3 C4 C5 -0.63(19) no
N3 C3 C4 C5 -174.66(18) no
N2 N1 C5 C4 0.59(19) no
N2 N1 C5 C51 -178.14(15) no
C3 C4 C5 N1 0.0(2) no
C3 C4 C5 C51 178.60(17) no
N1 C5 C51 C54 -153.1(2) no
C4 C5 C51 C54 28.4(3) no
N1 C5 C51 C52 -29.6(2) no
C4 C5 C51 C52 151.9(2) no
N1 C5 C51 C53 87.9(2) no
C4 C5 C51 C53 -90.6(2) no

loop_
_cod_related_entry_id
_cod_related_entry_database
_cod_related_entry_code
1 ChemSpider 30654691
